data_7135477
loop_
_publ_author_name
'Pal, Satyajit'
'Sarkar, Subhankar'
'Pramanik, Tanmay'
'Santra, Sougata'
'Majee, Adinath'

_publ_section_title
;
 PhI(OCOCF<sub>3</sub>)<sub>2</sub>-mediated metal-free
 2,3-difunctionalization of indoles: direct access to carbochalcogenated
 scaffolds.
;
_journal_issue 10
_journal_name_full 'Chemical communications (Cambridge, England)'
_journal_page_first 3326
_journal_page_last 3329
_journal_paper_doi 10.1039/d5cc05979h
_journal_volume 62
_journal_year 2026
_chemical_formula_moiety 'C25 H16 Br N O2 S'
_chemical_formula_sum 'C25 H16 Br N O2 S'
_chemical_formula_weight 474.35
_space_group_crystal_system triclinic
_space_group_IT_number 2
_space_group_name_Hall '-P 1'
_space_group_name_H-M_alt 'P -1'
_atom_sites_solution_hydrogens mixed
_audit_creation_method SHELXL-2018/3
_audit_update_record
;
2025-06-22 deposited with the CCDC.	2026-01-02 downloaded from the CCDC.
;
_cell_angle_alpha 92.277(2)
_cell_angle_beta 94.132(2)
_cell_angle_gamma 103.090(2)
_cell_formula_units_Z 2
_cell_length_a 7.3740(3)
_cell_length_b 8.7891(3)
_cell_length_c 16.2598(7)
_cell_measurement_reflns_used 5857
_cell_measurement_temperature 273(2)
_cell_measurement_theta_max 30.424
_cell_measurement_theta_min 2.383
_cell_volume 1022.05(7)
_computing_structure_refinement 'SHELXL-2018/3 (Sheldrick, 2018)'
_computing_structure_solution 'SHELXT 2018/2 (Sheldrick, 2018)'
_diffrn_ambient_temperature 273(2)
_diffrn_measured_fraction_theta_full 0.999
_diffrn_measured_fraction_theta_max 0.994
_diffrn_measurement_device_type 'Bruker APEX-II CCD'
_diffrn_radiation_type MoK\a
_diffrn_radiation_wavelength 0.71073
_diffrn_reflns_av_R_equivalents 0.0438
_diffrn_reflns_av_unetI/netI 0.0687
_diffrn_reflns_Laue_measured_fraction_full 0.999
_diffrn_reflns_Laue_measured_fraction_max 0.994
_diffrn_reflns_limit_h_max 10
_diffrn_reflns_limit_h_min -10
_diffrn_reflns_limit_k_max 12
_diffrn_reflns_limit_k_min -12
_diffrn_reflns_limit_l_max 23
_diffrn_reflns_limit_l_min -23
_diffrn_reflns_number 17275
_diffrn_reflns_point_group_measured_fraction_full 0.999
_diffrn_reflns_point_group_measured_fraction_max 0.994
_diffrn_reflns_theta_full 25.242
_diffrn_reflns_theta_max 30.424
_diffrn_reflns_theta_min 2.383
_exptl_absorpt_coefficient_mu 2.136
_exptl_crystal_colour RED
_exptl_crystal_density_diffrn 1.541
_exptl_crystal_description BLOCK
_exptl_crystal_F_000 480.0
_refine_diff_density_max 0.710
_refine_diff_density_min -0.319
_refine_diff_density_rms 0.090
_refine_ls_extinction_method none
_refine_ls_goodness_of_fit_ref 0.867
_refine_ls_hydrogen_treatment mixed
_refine_ls_matrix_type full
_refine_ls_number_parameters 276
_refine_ls_number_reflns 6178
_refine_ls_number_restraints 0
_refine_ls_restrained_S_all 0.867
_refine_ls_R_factor_all 0.1014
_refine_ls_R_factor_gt 0.0564
_refine_ls_shift/su_max 0.001
_refine_ls_shift/su_mean 0.000
_refine_ls_structure_factor_coef Fsqd
_refine_ls_weighting_details 'w=1/[\s^2^(Fo^2^)+(0.1000P)^2^+0.5558P] where P=(Fo^2^+2Fc^2^)/3'
_refine_ls_weighting_scheme calc
_refine_ls_wR_factor_gt 0.1346
_refine_ls_wR_factor_ref 0.1554
_reflns_Friedel_coverage 0.000
_reflns_number_gt 3950
_reflns_number_total 6215
_reflns_threshold_expression 'I > 2\s(I)'
_cod_data_source_file d5cc05979h2.cif
_cod_data_source_block TP1_a
_cod_original_cell_volume 1022.06(7)
_cod_database_code 7135477
_shelx_shelxl_version_number 2018/3
_shelx_space_group_comment
;
The symmetry employed for this shelxl refinement is uniquely defined
by the following loop, which should always be used as a source of
symmetry information in preference to the above space-group names.
They are only intended as comments.
;

loop_
_space_group_symop_operation_xyz
'x, y, z'
'-x, -y, -z'

loop_
_atom_site_label
_atom_site_type_symbol
_atom_site_fract_x
_atom_site_fract_y
_atom_site_fract_z
_atom_site_U_iso_or_equiv
_atom_site_adp_type
_atom_site_occupancy
_atom_site_site_symmetry_order
_atom_site_calc_flag
_atom_site_refinement_flags_posn
_atom_site_refinement_flags_adp
_atom_site_refinement_flags_occupancy
_atom_site_disorder_assembly
_atom_site_disorder_group
Br1 Br 0.66535(5) 1.03182(4) 0.60277(2) 0.04158(14) Uani 1 1 d . . . . .
S1 S 0.55565(12) 0.34415(10) 0.71085(6) 0.0420(2) Uani 1 1 d . . . . .
O1 O 0.2759(4) 0.7452(3) 0.61808(15) 0.0447(6) Uani 1 1 d . . . . .
N1 N 0.7010(4) 0.4584(3) 0.56920(19) 0.0395(7) Uani 1 1 d . . . . .
C6 C 0.7174(4) 0.8604(4) 0.5409(2) 0.0333(7) Uani 1 1 d . . . . .
C1 C 0.6833(4) 0.7107(4) 0.57260(19) 0.0321(6) Uani 1 1 d . . . . .
C16 C 0.5292(4) 0.7197(3) 0.71118(19) 0.0309(6) Uani 1 1 d . . . . .
C18 C 0.2732(5) 0.8543(4) 0.7531(2) 0.0357(7) Uani 1 1 d . . . . .
C17 C 0.3531(4) 0.7727(3) 0.68830(19) 0.0316(6) Uani 1 1 d . . . . .
C2 C 0.7394(4) 0.5917(4) 0.5258(2) 0.0347(7) Uani 1 1 d . . . . .
C3 C 0.8194(5) 0.6165(5) 0.4510(2) 0.0430(8) Uani 1 1 d . . . . .
H3 H 0.856197 0.536667 0.422110 0.052 Uiso 1 1 calc R U . . .
C7 C 0.6091(4) 0.6434(4) 0.64511(19) 0.0319(6) Uani 1 1 d . . . . .
C25 C 0.6009(5) 0.7365(4) 0.7900(2) 0.0388(7) Uani 1 1 d . . . . .
H25 H 0.702519 0.693520 0.803786 0.047 Uiso 1 1 calc R U . . .
C9 C 0.7644(5) 0.3686(4) 0.7781(2) 0.0384(7) Uani 1 1 d . . . . .
O2 O 0.6104(6) 0.8421(5) 0.92388(19) 0.0912(13) Uani 1 1 d . . . . .
C4 C 0.8419(5) 0.7633(5) 0.4215(2) 0.0439(8) Uani 1 1 d . . . . .
H4 H 0.891749 0.782551 0.370957 0.053 Uiso 1 1 calc R U . . .
C23 C 0.3560(5) 0.8750(4) 0.8344(2) 0.0421(8) Uani 1 1 d . . . . .
C8 C 0.6237(4) 0.4897(4) 0.6413(2) 0.0346(7) Uani 1 1 d . . . . .
C19 C 0.1128(5) 0.9084(5) 0.7340(2) 0.0448(8) Uani 1 1 d . . . . .
H19 H 0.056900 0.895199 0.680313 0.054 Uiso 1 1 calc R U . . .
C5 C 0.7907(5) 0.8858(4) 0.4665(2) 0.0415(8) Uani 1 1 d . . . . .
H5 H 0.807061 0.984294 0.445357 0.050 Uiso 1 1 calc R U . . .
C14 C 0.9408(6) 0.4372(5) 0.7556(3) 0.0536(10) Uani 1 1 d . . . . .
H14 H 0.954285 0.475550 0.703306 0.064 Uiso 1 1 calc R U . . .
C24 C 0.5286(6) 0.8184(5) 0.8551(2) 0.0494(9) Uani 1 1 d . . . . .
C10 C 0.7496(6) 0.3111(6) 0.8558(3) 0.0610(11) Uani 1 1 d . . . . .
H10 H 0.633174 0.262136 0.871991 0.073 Uiso 1 1 calc R U . . .
C22 C 0.2758(7) 0.9478(5) 0.8957(2) 0.0573(10) Uani 1 1 d . . . . .
H22 H 0.329606 0.960516 0.949723 0.069 Uiso 1 1 calc R U . . .
C20 C 0.0363(6) 0.9824(5) 0.7954(3) 0.0595(11) Uani 1 1 d . . . . .
H20 H -0.069783 1.020068 0.782509 0.071 Uiso 1 1 calc R U . . .
C21 C 0.1174(7) 1.0002(6) 0.8758(3) 0.0656(12) Uani 1 1 d . . . . .
H21 H 0.064026 1.048233 0.916613 0.079 Uiso 1 1 calc R U . . .
C12 C 1.0838(6) 0.3967(5) 0.8873(3) 0.0577(11) Uani 1 1 d . . . . .
C13 C 1.0952(6) 0.4492(5) 0.8095(3) 0.0631(12) Uani 1 1 d . . . . .
H13 H 1.212086 0.494616 0.792529 0.076 Uiso 1 1 calc R U . . .
C11 C 0.9076(8) 0.3262(7) 0.9096(3) 0.0742(15) Uani 1 1 d . . . . .
H11 H 0.895476 0.288289 0.961997 0.089 Uiso 1 1 calc R U . . .
C15 C 1.2576(8) 0.4127(8) 0.9466(4) 0.0928(18) Uani 1 1 d . . . . .
H15A H 1.334351 0.347196 0.926170 0.139 Uiso 1 1 calc R U . . .
H15B H 1.221218 0.381344 1.000033 0.139 Uiso 1 1 calc R U . . .
H15C H 1.326817 0.519693 0.951019 0.139 Uiso 1 1 calc R U . . .
H1 H 0.722(6) 0.376(6) 0.553(3) 0.050(12) Uiso 1 1 d . . . . .

loop_
_atom_site_aniso_label
_atom_site_aniso_U_11
_atom_site_aniso_U_22
_atom_site_aniso_U_33
_atom_site_aniso_U_23
_atom_site_aniso_U_13
_atom_site_aniso_U_12
Br1 0.0521(2) 0.02637(17) 0.0466(2) -0.00165(13) 0.00110(15) 0.01112(14)
S1 0.0404(5) 0.0315(4) 0.0543(5) 0.0055(4) 0.0029(4) 0.0083(3)
O1 0.0463(14) 0.0496(15) 0.0389(13) -0.0090(11) -0.0096(11) 0.0189(11)
N1 0.0454(17) 0.0298(14) 0.0462(17) -0.0079(12) 0.0036(13) 0.0166(12)
C6 0.0319(16) 0.0320(15) 0.0360(16) -0.0038(13) -0.0054(13) 0.0106(12)
C1 0.0310(15) 0.0311(15) 0.0328(16) -0.0064(12) -0.0061(12) 0.0081(12)
C16 0.0355(16) 0.0261(14) 0.0328(16) 0.0007(12) -0.0001(12) 0.0118(12)
C18 0.0369(17) 0.0308(15) 0.0406(18) 0.0012(13) 0.0055(14) 0.0100(13)
C17 0.0344(16) 0.0269(14) 0.0338(16) -0.0002(12) 0.0016(13) 0.0083(12)
C2 0.0314(16) 0.0365(17) 0.0361(17) -0.0060(13) -0.0040(13) 0.0112(13)
C3 0.0345(17) 0.050(2) 0.0430(19) -0.0126(16) -0.0001(14) 0.0109(15)
C7 0.0325(16) 0.0295(15) 0.0337(16) -0.0054(12) -0.0050(12) 0.0104(12)
C25 0.0429(18) 0.0438(19) 0.0331(17) -0.0035(14) -0.0068(14) 0.0210(15)
C9 0.0458(19) 0.0301(16) 0.0440(19) 0.0036(13) 0.0044(15) 0.0181(14)
O2 0.121(3) 0.130(3) 0.0402(17) -0.0249(18) -0.0265(18) 0.081(3)
C4 0.0388(18) 0.052(2) 0.0352(18) -0.0047(15) 0.0022(14) 0.0013(16)
C23 0.050(2) 0.0395(18) 0.0382(18) -0.0025(14) 0.0042(15) 0.0153(15)
C8 0.0351(16) 0.0289(15) 0.0406(18) 0.0004(13) -0.0014(14) 0.0108(12)
C19 0.0407(19) 0.049(2) 0.049(2) 0.0044(16) 0.0050(16) 0.0181(16)
C5 0.0420(19) 0.0395(18) 0.0405(19) 0.0053(14) -0.0028(15) 0.0054(15)
C14 0.047(2) 0.059(2) 0.055(2) 0.0182(19) 0.0056(18) 0.0091(18)
C24 0.067(3) 0.055(2) 0.0320(18) -0.0016(16) -0.0025(17) 0.0273(19)
C10 0.056(2) 0.080(3) 0.056(3) 0.021(2) 0.018(2) 0.029(2)
C22 0.074(3) 0.061(3) 0.041(2) -0.0070(18) 0.0102(19) 0.025(2)
C20 0.048(2) 0.065(3) 0.074(3) 0.006(2) 0.016(2) 0.027(2)
C21 0.072(3) 0.073(3) 0.061(3) -0.009(2) 0.024(2) 0.034(2)
C12 0.061(3) 0.060(3) 0.056(2) -0.003(2) -0.013(2) 0.030(2)
C13 0.049(2) 0.057(3) 0.080(3) 0.017(2) -0.006(2) 0.007(2)
C11 0.093(4) 0.100(4) 0.049(3) 0.024(3) 0.008(2) 0.058(3)
C15 0.089(4) 0.099(4) 0.094(4) 0.001(3) -0.034(3) 0.041(3)

loop_
_atom_type_symbol
_atom_type_description
_atom_type_scat_dispersion_real
_atom_type_scat_dispersion_imag
_atom_type_scat_source
C C 0.0033 0.0016 'International Tables Vol C Tables 4.2.6.8 and 6.1.1.4'
H H 0.0000 0.0000 'International Tables Vol C Tables 4.2.6.8 and 6.1.1.4'
Br Br -0.2901 2.4595 'International Tables Vol C Tables 4.2.6.8 and 6.1.1.4'
N N 0.0061 0.0033 'International Tables Vol C Tables 4.2.6.8 and 6.1.1.4'
O O 0.0106 0.0060 'International Tables Vol C Tables 4.2.6.8 and 6.1.1.4'
S S 0.1246 0.1234 'International Tables Vol C Tables 4.2.6.8 and 6.1.1.4'

loop_
_geom_angle_atom_site_label_1
_geom_angle_atom_site_label_2
_geom_angle_atom_site_label_3
_geom_angle
_geom_angle_site_symmetry_1
_geom_angle_site_symmetry_3
_geom_angle_publ_flag
C8 S1 C9 101.40(16) . . ?
C2 N1 C8 109.4(3) . . ?
C5 C6 C1 120.9(3) . . ?
C5 C6 Br1 119.0(3) . . ?
C1 C6 Br1 120.0(2) . . ?
C6 C1 C2 116.6(3) . . ?
C6 C1 C7 135.8(3) . . ?
C2 C1 C7 107.6(3) . . ?
C25 C16 C7 123.1(3) . . ?
C25 C16 C17 119.6(3) . . ?
C7 C16 C17 117.2(3) . . ?
C19 C18 C23 119.4(3) . . ?
C19 C18 C17 120.1(3) . . ?
C23 C18 C17 120.5(3) . . ?
O1 C17 C18 121.2(3) . . ?
O1 C17 C16 120.5(3) . . ?
C18 C17 C16 118.3(3) . . ?
N1 C2 C3 129.8(3) . . ?
N1 C2 C1 107.0(3) . . ?
C3 C2 C1 123.2(3) . . ?
C4 C3 C2 117.5(3) . . ?
C8 C7 C1 106.6(3) . . ?
C8 C7 C16 125.7(3) . . ?
C1 C7 C16 127.6(3) . . ?
C16 C25 C24 123.6(3) . . ?
C10 C9 C14 118.2(4) . . ?
C10 C9 S1 118.1(3) . . ?
C14 C9 S1 123.6(3) . . ?
C3 C4 C5 121.2(3) . . ?
C22 C23 C18 119.9(3) . . ?
C22 C23 C24 120.4(3) . . ?
C18 C23 C24 119.7(3) . . ?
C7 C8 N1 109.5(3) . . ?
C7 C8 S1 129.2(3) . . ?
N1 C8 S1 121.3(2) . . ?
C20 C19 C18 119.9(4) . . ?
C6 C5 C4 120.4(3) . . ?
C13 C14 C9 120.6(4) . . ?
O2 C24 C25 120.3(4) . . ?
O2 C24 C23 121.5(4) . . ?
C25 C24 C23 118.1(3) . . ?
C9 C10 C11 120.1(4) . . ?
C21 C22 C23 119.8(4) . . ?
C21 C20 C19 120.3(4) . . ?
C22 C21 C20 120.6(4) . . ?
C13 C12 C11 117.2(4) . . ?
C13 C12 C15 121.4(5) . . ?
C11 C12 C15 121.4(4) . . ?
C12 C13 C14 122.3(4) . . ?
C10 C11 C12 121.6(4) . . ?

loop_
_geom_bond_atom_site_label_1
_geom_bond_atom_site_label_2
_geom_bond_distance
_geom_bond_site_symmetry_2
_geom_bond_publ_flag
Br1 C6 1.904(3) . ?
S1 C8 1.753(3) . ?
S1 C9 1.789(4) . ?
O1 C17 1.228(4) . ?
N1 C2 1.377(4) . ?
N1 C8 1.384(4) . ?
C6 C5 1.366(5) . ?
C6 C1 1.408(5) . ?
C1 C2 1.422(4) . ?
C1 C7 1.428(5) . ?
C16 C25 1.340(4) . ?
C16 C7 1.471(4) . ?
C16 C17 1.503(4) . ?
C18 C19 1.391(5) . ?
C18 C23 1.403(5) . ?
C18 C17 1.481(4) . ?
C2 C3 1.394(5) . ?
C3 C4 1.373(6) . ?
C7 C8 1.379(4) . ?
C25 C24 1.456(5) . ?
C9 C10 1.382(5) . ?
C9 C14 1.386(5) . ?
O2 C24 1.219(5) . ?
C4 C5 1.414(5) . ?
C23 C22 1.398(5) . ?
C23 C24 1.489(5) . ?
C19 C20 1.391(6) . ?
C14 C13 1.368(6) . ?
C10 C11 1.384(7) . ?
C22 C21 1.372(6) . ?
C20 C21 1.384(7) . ?
C12 C13 1.366(6) . ?
C12 C11 1.387(7) . ?
C12 C15 1.524(6) . ?
